data_7233300
loop_
_publ_author_name
'Ershov, Oleg V.'
'Chunikhin, Sergey S.'
'Ievlev, Mikhail Yu.'
'Belikov, Mikhail Yu.'
'Tafeenko, Viktor A.'

_publ_section_title
;
 Crystallographic characterization of ethylammonium salts of
 tetracyanopyridine (TCPy) and fluorescence determination of the degree of
 substitution of the amino nitrogen atom thereof
;
_journal_issue 36
_journal_name_full CrystEngComm
_journal_page_first 5500
_journal_paper_doi 10.1039/C9CE01089K
_journal_volume 21
_journal_year 2019
_chemical_formula_moiety 'c17 h8 n5, c8 h20 n'
_chemical_formula_sum 'C25 H28 N6'
_chemical_formula_weight 412.53
_space_group_crystal_system monoclinic
_space_group_IT_number 14
_space_group_name_Hall '-P 2ybc'
_space_group_name_H-M_alt 'P 1 21/c 1'
_symmetry_space_group_name_Hall '-P 2ybc'
_symmetry_space_group_name_H-M 'P 1 21/c 1'
_atom_sites_solution_hydrogens geom
_audit_creation_method SHELXL-2014/7
_audit_update_record
;
2019-03-14 deposited with the CCDC.    2019-08-01 downloaded from the CCDC.
;
_cell_angle_alpha 90
_cell_angle_beta 99.823(3)
_cell_angle_gamma 90
_cell_formula_units_Z 4
_cell_length_a 7.8491(3)
_cell_length_b 18.6184(5)
_cell_length_c 15.9194(5)
_cell_measurement_reflns_used 1867
_cell_measurement_temperature 295(2)
_cell_measurement_theta_max 60
_cell_measurement_theta_min 4
_cell_volume 2292.32(13)
_computing_structure_refinement 'SHELXL-2014/7 (Sheldrick, 2014)'
_diffrn_ambient_temperature 295
_diffrn_detector Pilatus100K
_diffrn_detector_area_resol_mean 5.81
_diffrn_detector_type STOE
_diffrn_measured_fraction_theta_full 0.991
_diffrn_measured_fraction_theta_max 0.984
_diffrn_measurement_device_type STOE
_diffrn_measurement_method 'rotation method'
_diffrn_radiation_collimation 'focusing mirrors'
_diffrn_radiation_monochromator none
_diffrn_radiation_polarisn_norm 0
_diffrn_radiation_type 'Cu K\a'
_diffrn_radiation_wavelength 1.54186
_diffrn_reflns_av_R_equivalents 0.0857
_diffrn_reflns_av_unetI/netI 0.0662
_diffrn_reflns_Laue_measured_fraction_full 0.991
_diffrn_reflns_Laue_measured_fraction_max 0.984
_diffrn_reflns_limit_h_max 9
_diffrn_reflns_limit_h_min -5
_diffrn_reflns_limit_k_max 22
_diffrn_reflns_limit_k_min -22
_diffrn_reflns_limit_l_max 19
_diffrn_reflns_limit_l_min -18
_diffrn_reflns_number 16956
_diffrn_reflns_point_group_measured_fraction_full 0.991
_diffrn_reflns_point_group_measured_fraction_max 0.984
_diffrn_reflns_theta_full 67.686
_diffrn_reflns_theta_max 70.587
_diffrn_reflns_theta_min 3.685
_diffrn_source 'Cu GeniX 3D'
_diffrn_source_current 0.600
_diffrn_source_power 0.030
_diffrn_source_voltage 50
_exptl_absorpt_coefficient_mu 0.577
_exptl_absorpt_correction_T_max 0.590
_exptl_absorpt_correction_T_min 0.309
_exptl_absorpt_correction_type multi-scan
_exptl_absorpt_process_details
;
[c.f. r.h. blessing, acta cryst. (1995), a51, 33-38]
;
_exptl_crystal_colour colorless
_exptl_crystal_density_diffrn 1.195
_exptl_crystal_description prism
_exptl_crystal_F_000 880
_exptl_crystal_size_max .23
_exptl_crystal_size_mid .19
_exptl_crystal_size_min .16
_refine_diff_density_max 0.659
_refine_diff_density_min -0.523
_refine_diff_density_rms 0.112
_refine_ls_extinction_coef 0.017(2)
_refine_ls_extinction_expression Fc^*^=kFc[1+0.001xFc^2^\l^3^/sin(2\q)]^-1/4^
_refine_ls_extinction_method 'SHELXL-2014/7 (Sheldrick 2014'
_refine_ls_goodness_of_fit_ref 1.085
_refine_ls_hydrogen_treatment constr
_refine_ls_matrix_type full
_refine_ls_number_parameters 268
_refine_ls_number_reflns 4332
_refine_ls_number_restraints 19
_refine_ls_restrained_S_all 1.093
_refine_ls_R_factor_all 0.1314
_refine_ls_R_factor_gt 0.0940
_refine_ls_shift/su_max 0.072
_refine_ls_shift/su_mean 0.002
_refine_ls_structure_factor_coef Fsqd
_refine_ls_weighting_details 'w=1/[\s^2^(Fo^2^)+(0.1978P)^2^+0.0121P] where P=(Fo^2^+2Fc^2^)/3'
_refine_ls_weighting_scheme calc
_refine_ls_wR_factor_gt 0.2666
_refine_ls_wR_factor_ref 0.2969
_reflns_Friedel_coverage 0.000
_reflns_number_gt 2704
_reflns_number_total 4332
_reflns_threshold_expression 'I > 2\s(I)'
_cod_data_source_file c9ce01089k2.cif
_cod_data_source_block ss145
_cod_depositor_comments 'Adding full bibliography for 7233297--7233300.cif.'
_cod_database_code 7233300
_shelx_shelxl_version_number 2014/7
_shelx_space_group_comment
;
The symmetry employed for this shelxl refinement is uniquely defined
by the following loop, which should always be used as a source of
symmetry information in preference to the above space-group names.
They are only intended as comments.
;

loop_
_space_group_symop_operation_xyz
'x, y, z'
'-x, y+1/2, -z+1/2'
'-x, -y, -z'
'x, -y-1/2, z-1/2'

loop_
_atom_site_label
_atom_site_type_symbol
_atom_site_fract_x
_atom_site_fract_y
_atom_site_fract_z
_atom_site_U_iso_or_equiv
_atom_site_adp_type
_atom_site_occupancy
_atom_site_site_symmetry_order
_atom_site_calc_flag
_atom_site_refinement_flags_posn
_atom_site_refinement_flags_adp
_atom_site_refinement_flags_occupancy
_atom_site_disorder_assembly
_atom_site_disorder_group
N1 N 0.2198(3) 0.07133(12) 0.85153(13) 0.0419(6) Uani 1 1 d . . . . .
N2 N 0.2929(6) -0.01107(19) 0.66118(19) 0.0886(12) Uani 1 1 d . . . . .
N3 N 0.4582(6) -0.16721(18) 0.8456(2) 0.0857(11) Uani 1 1 d . . . . .
N4 N 0.3578(5) -0.13512(18) 1.0377(2) 0.0865(12) Uani 1 1 d . . . . .
N5 N 0.1962(5) 0.0088(2) 1.17634(18) 0.0831(11) Uani 1 1 d . . . . .
C2 C 0.2707(4) 0.00439(14) 0.88035(16) 0.0404(7) Uani 1 1 d . . . . .
C3 C 0.2690(4) -0.01299(15) 0.96688(17) 0.0441(7) Uani 1 1 d . . . . .
C4 C 0.2130(4) 0.03884(16) 1.01947(16) 0.0453(7) Uani 1 1 d . . . . .
C5 C 0.1623(4) 0.10712(16) 0.99028(16) 0.0464(8) Uani 1 1 d . . . . .
C6 C 0.1687(4) 0.11973(14) 0.90346(16) 0.0411(7) Uani 1 1 d . . . . .
C7 C 0.3213(4) -0.04282(15) 0.81826(17) 0.0475(8) Uani 1 1 d . . . . .
C8 C 0.3197(5) -0.08141(18) 1.0034(2) 0.0575(9) Uani 1 1 d . . . . .
C9 C 0.2069(4) 0.02118(19) 1.10714(19) 0.0566(9) Uani 1 1 d . . . . .
C10 C 0.1224(4) 0.19186(14) 0.86400(15) 0.0418(7) Uani 1 1 d . . . . .
C11 C -0.0361(5) 0.22364(17) 0.86573(18) 0.0532(8) Uani 1 1 d . . . . .
H11 H -0.1165 0.2005 0.8930 0.064 Uiso 1 1 calc R U . . .
C12 C -0.0763(5) 0.28993(19) 0.8271(2) 0.0643(10) Uani 1 1 d . . . . .
H12 H -0.1839 0.3107 0.8275 0.077 Uiso 1 1 calc R U . . .
C13 C 0.0446(6) 0.32460(19) 0.7881(2) 0.0663(11) Uani 1 1 d . . . . .
H13 H 0.0186 0.3689 0.7621 0.080 Uiso 1 1 calc R U . . .
C14 C 0.2001(6) 0.29432(19) 0.7875(2) 0.0644(10) Uani 1 1 d . . . . .
H14 H 0.2811 0.3182 0.7614 0.077 Uiso 1 1 calc R U . . .
C15 C 0.2416(5) 0.22771(16) 0.82556(17) 0.0513(8) Uani 1 1 d . . . . .
H15 H 0.3498 0.2076 0.8249 0.062 Uiso 1 1 calc R U . . .
C16 C 0.3038(5) -0.02306(17) 0.7330(2) 0.0577(9) Uani 1 1 d . . . . .
C17 C 0.3949(5) -0.11154(17) 0.8363(2) 0.0559(9) Uani 1 1 d . . . . .
C18 C 0.1149(6) 0.16404(19) 1.04979(18) 0.0653(10) Uani 1 1 d . . . . .
H18A H -0.0048 0.1591 1.0547 0.098 Uiso 1 1 calc R U . . .
H18B H 0.1340 0.2107 1.0276 0.098 Uiso 1 1 calc R U . . .
H18C H 0.1852 0.1585 1.1050 0.098 Uiso 1 1 calc R U . . .
N6 N 0.7406(3) 0.11589(12) 0.59772(13) 0.0447(7) Uani 0.620(2) 1 d D . P A 1
C20 C 0.6016(8) 0.0913(3) 0.6490(3) 0.0583(7) Uani 0.620(2) 1 d D . P A 1
H20A H 0.6375 0.0464 0.6776 0.070 Uiso 0.620(2) 1 calc R U P A 1
H20B H 0.4941 0.0826 0.6102 0.070 Uiso 0.620(2) 1 calc R U P A 1
C21 C 0.5704(7) 0.1480(3) 0.7162(3) 0.0945(8) Uani 0.620(2) 1 d D . P A 1
H21A H 0.6796 0.1642 0.7469 0.142 Uiso 0.620(2) 1 calc R U P A 1
H21B H 0.5043 0.1268 0.7553 0.142 Uiso 0.620(2) 1 calc R U P A 1
H21C H 0.5081 0.1880 0.6880 0.142 Uiso 0.620(2) 1 calc R U P A 1
C22 C 0.9073(7) 0.1257(3) 0.6632(3) 0.0583(7) Uani 0.620(2) 1 d D . P A 1
H22A H 0.9334 0.0820 0.6960 0.070 Uiso 0.620(2) 1 calc R U P A 1
H22B H 0.8925 0.1643 0.7023 0.070 Uiso 0.620(2) 1 calc R U P A 1
C23 C 1.0619(7) 0.1444(3) 0.6136(3) 0.0945(8) Uani 0.620(2) 1 d D . P A 1
H23A H 1.1586 0.1136 0.6333 0.142 Uiso 0.620(2) 1 calc R U P A 1
H23B H 1.0957 0.1936 0.6240 0.142 Uiso 0.620(2) 1 calc R U P A 1
H23C H 1.0245 0.1372 0.5535 0.142 Uiso 0.620(2) 1 calc R U P A 1
C24 C 0.7591(8) 0.0578(3) 0.5361(3) 0.0583(7) Uani 0.620(2) 1 d D . P A 1
H24A H 0.8388 0.0742 0.4999 0.070 Uiso 0.620(2) 1 calc R U P A 1
H24B H 0.6477 0.0509 0.4999 0.070 Uiso 0.620(2) 1 calc R U P A 1
C25 C 0.8207(7) -0.0139(2) 0.5719(3) 0.0945(8) Uani 0.620(2) 1 d D . P A 1
H25A H 0.9393 -0.0102 0.5992 0.142 Uiso 0.620(2) 1 calc R U P A 1
H25B H 0.8112 -0.0485 0.5266 0.142 Uiso 0.620(2) 1 calc R U P A 1
H25C H 0.7511 -0.0289 0.6128 0.142 Uiso 0.620(2) 1 calc R U P A 1
C26 C 0.6887(8) 0.1854(3) 0.5547(3) 0.0583(7) Uani 0.620(2) 1 d D . P A 1
H26A H 0.7747 0.1988 0.5204 0.070 Uiso 0.620(2) 1 calc R U P A 1
H26B H 0.6888 0.2222 0.5979 0.070 Uiso 0.620(2) 1 calc R U P A 1
C27 C 0.5099(7) 0.1844(3) 0.4973(3) 0.0945(8) Uani 0.620(2) 1 d D . P A 1
H27A H 0.5120 0.1520 0.4506 0.142 Uiso 0.620(2) 1 calc R U P A 1
H27B H 0.4817 0.2319 0.4756 0.142 Uiso 0.620(2) 1 calc R U P A 1
H27C H 0.4245 0.1688 0.5298 0.142 Uiso 0.620(2) 1 calc R U P A 1
N61 N 0.7406(3) 0.11589(12) 0.59772(13) 0.0447(7) Uani 0.380(2) 1 d D . P B 2
C201 C 0.7339(12) 0.1715(4) 0.6647(5) 0.0583(7) Uani 0.380(2) 1 d D . P B 2
H20C H 0.7125 0.2186 0.6389 0.070 Uiso 0.380(2) 1 calc R U P B 2
H20D H 0.8426 0.1730 0.7043 0.070 Uiso 0.380(2) 1 calc R U P B 2
C211 C 0.5704(7) 0.1480(3) 0.7162(3) 0.0945(8) Uani 0.380(2) 1 d D . P B 2
H21D H 0.4646 0.1450 0.6760 0.142 Uiso 0.380(2) 1 calc R U P B 2
H21E H 0.5588 0.1834 0.7587 0.142 Uiso 0.380(2) 1 calc R U P B 2
H21F H 0.5952 0.1021 0.7431 0.142 Uiso 0.380(2) 1 calc R U P B 2
C221 C 0.8765(11) 0.1430(5) 0.5422(5) 0.0583(7) Uani 0.380(2) 1 d D . P B 2
H22C H 0.8471 0.1905 0.5192 0.070 Uiso 0.380(2) 1 calc R U P B 2
H22D H 0.8845 0.1102 0.4957 0.070 Uiso 0.380(2) 1 calc R U P B 2
C231 C 1.0619(7) 0.1444(3) 0.6136(3) 0.0945(8) Uani 0.380(2) 1 d D . P B 2
H23D H 1.0462 0.1730 0.6618 0.142 Uiso 0.380(2) 1 calc R U P B 2
H23E H 1.1526 0.1647 0.5875 0.142 Uiso 0.380(2) 1 calc R U P B 2
H23F H 1.0925 0.0963 0.6319 0.142 Uiso 0.380(2) 1 calc R U P B 2
C241 C 0.7908(12) 0.0439(4) 0.6332(5) 0.0583(7) Uani 0.380(2) 1 d D . P B 2
H24C H 0.7013 0.0275 0.6638 0.070 Uiso 0.380(2) 1 calc R U P B 2
H24D H 0.8959 0.0493 0.6747 0.070 Uiso 0.380(2) 1 calc R U P B 2
C251 C 0.8207(7) -0.0139(2) 0.5719(3) 0.0945(8) Uani 0.380(2) 1 d D . P B 2
H25D H 0.7118 -0.0291 0.5399 0.142 Uiso 0.380(2) 1 calc R U P B 2
H25E H 0.8770 -0.0540 0.6029 0.142 Uiso 0.380(2) 1 calc R U P B 2
H25F H 0.8925 0.0043 0.5336 0.142 Uiso 0.380(2) 1 calc R U P B 2
C261 C 0.5728(11) 0.1107(4) 0.5354(5) 0.0583(7) Uani 0.380(2) 1 d D . P B 2
H26C H 0.4846 0.0904 0.5641 0.070 Uiso 0.380(2) 1 calc R U P B 2
H26D H 0.5884 0.0785 0.4894 0.070 Uiso 0.380(2) 1 calc R U P B 2
C271 C 0.5099(7) 0.1844(3) 0.4973(3) 0.0945(8) Uani 0.380(2) 1 d D . P B 2
H27D H 0.4568 0.2106 0.5379 0.142 Uiso 0.380(2) 1 calc R U P B 2
H27E H 0.4272 0.1773 0.4461 0.142 Uiso 0.380(2) 1 calc R U P B 2
H27F H 0.6067 0.2111 0.4842 0.142 Uiso 0.380(2) 1 calc R U P B 2

loop_
_atom_site_aniso_label
_atom_site_aniso_U_11
_atom_site_aniso_U_22
_atom_site_aniso_U_33
_atom_site_aniso_U_23
_atom_site_aniso_U_13
_atom_site_aniso_U_12
N1 0.0501(15) 0.0375(12) 0.0364(11) -0.0007(9) 0.0030(10) 0.0004(10)
N2 0.141(4) 0.082(2) 0.0442(15) 0.0009(14) 0.0200(18) 0.022(2)
N3 0.112(3) 0.0564(19) 0.086(2) 0.0000(16) 0.011(2) 0.0226(19)
N4 0.117(3) 0.063(2) 0.086(2) 0.0300(17) 0.034(2) 0.0206(19)
N5 0.098(3) 0.109(3) 0.0437(15) 0.0233(15) 0.0147(15) 0.012(2)
C2 0.0428(17) 0.0379(14) 0.0398(14) 0.0011(10) 0.0048(12) -0.0029(11)
C3 0.0461(18) 0.0430(15) 0.0416(14) 0.0081(11) 0.0027(12) -0.0047(12)
C4 0.0473(18) 0.0518(16) 0.0350(13) 0.0052(11) 0.0015(12) -0.0023(13)
C5 0.0547(19) 0.0507(16) 0.0311(13) 0.0000(11) 0.0001(12) 0.0024(13)
C6 0.0484(18) 0.0404(14) 0.0325(12) -0.0016(10) 0.0008(11) -0.0004(12)
C7 0.0564(19) 0.0399(15) 0.0451(15) -0.0020(11) 0.0056(13) 0.0003(13)
C8 0.068(2) 0.0523(18) 0.0540(17) 0.0147(14) 0.0141(16) 0.0022(15)
C9 0.059(2) 0.069(2) 0.0400(15) 0.0108(14) 0.0035(14) 0.0017(16)
C10 0.0547(19) 0.0395(14) 0.0280(12) -0.0049(10) -0.0016(12) 0.0028(13)
C11 0.061(2) 0.0570(18) 0.0403(14) 0.0057(13) 0.0052(13) 0.0056(15)
C12 0.080(3) 0.061(2) 0.0496(17) 0.0044(15) 0.0049(17) 0.0252(18)
C13 0.098(3) 0.0491(18) 0.0474(16) 0.0041(14) -0.0012(18) 0.0101(19)
C14 0.093(3) 0.0522(19) 0.0473(16) 0.0062(14) 0.0098(17) -0.0094(19)
C15 0.066(2) 0.0486(16) 0.0386(14) -0.0001(12) 0.0078(14) 0.0001(14)
C16 0.076(2) 0.0463(17) 0.0517(18) -0.0053(13) 0.0130(16) 0.0025(15)
C17 0.069(2) 0.0427(17) 0.0541(16) -0.0070(13) 0.0055(16) 0.0014(15)
C18 0.092(3) 0.067(2) 0.0342(14) -0.0072(14) 0.0042(15) 0.0152(19)
N6 0.0556(17) 0.0413(12) 0.0356(11) -0.0015(9) 0.0028(10) -0.0023(11)
C20 0.0705(17) 0.0525(13) 0.0503(12) -0.0019(10) 0.0054(11) -0.0040(11)
C21 0.0976(19) 0.0768(15) 0.1069(18) -0.0033(12) 0.0114(14) 0.0069(12)
C22 0.0705(17) 0.0525(13) 0.0503(12) -0.0019(10) 0.0054(11) -0.0040(11)
C23 0.0976(19) 0.0768(15) 0.1069(18) -0.0033(12) 0.0114(14) 0.0069(12)
C24 0.0705(17) 0.0525(13) 0.0503(12) -0.0019(10) 0.0054(11) -0.0040(11)
C25 0.0976(19) 0.0768(15) 0.1069(18) -0.0033(12) 0.0114(14) 0.0069(12)
C26 0.0705(17) 0.0525(13) 0.0503(12) -0.0019(10) 0.0054(11) -0.0040(11)
C27 0.0976(19) 0.0768(15) 0.1069(18) -0.0033(12) 0.0114(14) 0.0069(12)
N61 0.0556(17) 0.0413(12) 0.0356(11) -0.0015(9) 0.0028(10) -0.0023(11)
C201 0.0705(17) 0.0525(13) 0.0503(12) -0.0019(10) 0.0054(11) -0.0040(11)
C211 0.0976(19) 0.0768(15) 0.1069(18) -0.0033(12) 0.0114(14) 0.0069(12)
C221 0.0705(17) 0.0525(13) 0.0503(12) -0.0019(10) 0.0054(11) -0.0040(11)
C231 0.0976(19) 0.0768(15) 0.1069(18) -0.0033(12) 0.0114(14) 0.0069(12)
C241 0.0705(17) 0.0525(13) 0.0503(12) -0.0019(10) 0.0054(11) -0.0040(11)
C251 0.0976(19) 0.0768(15) 0.1069(18) -0.0033(12) 0.0114(14) 0.0069(12)
C261 0.0705(17) 0.0525(13) 0.0503(12) -0.0019(10) 0.0054(11) -0.0040(11)
C271 0.0976(19) 0.0768(15) 0.1069(18) -0.0033(12) 0.0114(14) 0.0069(12)

loop_
_atom_type_symbol
_atom_type_description
_atom_type_scat_dispersion_real
_atom_type_scat_dispersion_imag
_atom_type_scat_source
C C 0.0181 0.0091 'International Tables Vol C Tables 4.2.6.8 and 6.1.1.4'
H H 0.0000 0.0000 'International Tables Vol C Tables 4.2.6.8 and 6.1.1.4'
N N 0.0311 0.0180 'International Tables Vol C Tables 4.2.6.8 and 6.1.1.4'

loop_
_geom_angle_atom_site_label_1
_geom_angle_atom_site_label_2
_geom_angle_atom_site_label_3
_geom_angle
C6 N1 C2 120.8(2)
N1 C2 C3 119.0(2)
N1 C2 C7 115.4(2)
C3 C2 C7 125.6(3)
C4 C3 C2 118.7(2)
C4 C3 C8 117.8(2)
C2 C3 C8 123.4(3)
C5 C4 C3 122.3(2)
C5 C4 C9 118.5(3)
C3 C4 C9 119.2(3)
C4 C5 C6 115.1(2)
C4 C5 C18 121.3(2)
C6 C5 C18 123.5(3)
N1 C6 C5 124.1(2)
N1 C6 C10 115.0(2)
C5 C6 C10 120.8(2)
C16 C7 C17 114.0(3)
C16 C7 C2 121.3(3)
C17 C7 C2 124.6(3)
N4 C8 C3 175.7(4)
N5 C9 C4 177.3(4)
C15 C10 C11 119.0(3)
C15 C10 C6 119.1(3)
C11 C10 C6 121.9(3)
C10 C11 C12 120.5(3)
C10 C11 H11 119.7
C12 C11 H11 119.7
C13 C12 C11 119.5(3)
C13 C12 H12 120.3
C11 C12 H12 120.2
C14 C13 C12 120.1(3)
C14 C13 H13 120.0
C12 C13 H13 120.0
C13 C14 C15 121.0(4)
C13 C14 H14 119.5
C15 C14 H14 119.5
C10 C15 C14 119.9(3)
C10 C15 H15 120.0
C14 C15 H15 120.0
N2 C16 C7 175.6(4)
N3 C17 C7 175.3(4)
C5 C18 H18A 109.5
C5 C18 H18B 109.5
H18A C18 H18B 109.5
C5 C18 H18C 109.5
H18A C18 H18C 109.5
H18B C18 H18C 109.5
C24 N6 C26 112.3(3)
C24 N6 C22 111.5(3)
C26 N6 C22 110.0(3)
C24 N6 C20 106.9(3)
C26 N6 C20 109.9(3)
C22 N6 C20 105.9(3)
N6 C20 C21 111.8(4)
N6 C20 H20A 109.2
C21 C20 H20A 109.2
N6 C20 H20B 109.2
C21 C20 H20B 109.2
H20A C20 H20B 107.9
C20 C21 H21A 109.5
C20 C21 H21B 109.5
H21A C21 H21B 109.5
C20 C21 H21C 109.5
H21A C21 H21C 109.5
H21B C21 H21C 109.5
N6 C22 C23 108.7(4)
N6 C22 H22A 109.9
C23 C22 H22A 109.9
N6 C22 H22B 109.9
C23 C22 H22B 109.9
H22A C22 H22B 108.3
C22 C23 H23A 109.5
C22 C23 H23B 109.5
H23A C23 H23B 109.5
C22 C23 H23C 109.5
H23A C23 H23C 109.5
H23B C23 H23C 109.5
N6 C24 C25 117.3(4)
N6 C24 H24A 108.0
C25 C24 H24A 108.0
N6 C24 H24B 108.0
C25 C24 H24B 108.0
H24A C24 H24B 107.2
C24 C25 H25A 109.5
C24 C25 H25B 109.5
H25A C25 H25B 109.5
C24 C25 H25C 109.5
H25A C25 H25C 109.5
H25B C25 H25C 109.5
N6 C26 C27 114.4(4)
N6 C26 H26A 108.7
C27 C26 H26A 108.7
N6 C26 H26B 108.7
C27 C26 H26B 108.7
H26A C26 H26B 107.6
C26 C27 H27A 109.5
C26 C27 H27B 109.5
H27A C27 H27B 109.5
C26 C27 H27C 109.5
H27A C27 H27C 109.5
H27B C27 H27C 109.5
C241 N61 C201 113.2(5)
C241 N61 C261 109.8(5)
C201 N61 C261 112.4(5)
C241 N61 C221 110.0(5)
C201 N61 C221 106.7(5)
C261 N61 C221 104.4(5)
N61 C201 C211 106.7(5)
N61 C201 H20C 110.4
C211 C201 H20C 110.4
N61 C201 H20D 110.4
C211 C201 H20D 110.4
H20C C201 H20D 108.6
C201 C211 H21D 109.5
C201 C211 H21E 109.5
H21D C211 H21E 109.5
C201 C211 H21F 109.5
H21D C211 H21F 109.5
H21E C211 H21F 109.5
N61 C221 C231 102.4(5)
N61 C221 H22C 111.3
C231 C221 H22C 111.3
N61 C221 H22D 111.3
C231 C221 H22D 111.3
H22C C221 H22D 109.2
C221 C231 H23D 109.5
C221 C231 H23E 109.5
H23D C231 H23E 109.6
C221 C231 H23F 109.4
H23D C231 H23F 109.5
H23E C231 H23F 109.4
N61 C241 C251 117.6(5)
N61 C241 H24C 107.9
C251 C241 H24C 107.9
N61 C241 H24D 107.9
C251 C241 H24D 107.9
H24C C241 H24D 107.2
C241 C251 H25D 109.2
C241 C251 H25E 109.6
H25D C251 H25E 109.1
C241 C251 H25F 109.6
H25D C251 H25F 109.4
H25E C251 H25F 109.9
N61 C261 C271 112.7(5)
N61 C261 H26C 109.1
C271 C261 H26C 109.1
N61 C261 H26D 109.1
C271 C261 H26D 109.1
H26C C261 H26D 107.8
C261 C271 H27D 109.5
C261 C271 H27E 109.5
H27D C271 H27E 109.5
C261 C271 H27F 109.5
H27D C271 H27F 109.5
H27E C271 H27F 109.5

loop_
_geom_bond_atom_site_label_1
_geom_bond_atom_site_label_2
_geom_bond_distance
N1 C6 1.330(3)
N1 C2 1.364(3)
N2 C16 1.154(4)
N3 C17 1.148(4)
N4 C8 1.154(4)
N5 C9 1.143(4)
C2 C3 1.417(4)
C2 C7 1.428(4)
C3 C4 1.397(4)
C3 C8 1.428(4)
C4 C5 1.388(4)
C4 C9 1.443(4)
C5 C6 1.411(4)
C5 C18 1.510(4)
C6 C10 1.501(4)
C7 C16 1.390(4)
C7 C17 1.413(4)
C10 C15 1.375(4)
C10 C11 1.382(4)
C11 C12 1.391(5)
C11 H11 0.9300
C12 C13 1.380(6)
C12 H12 0.9300
C13 C14 1.346(6)
C13 H13 0.9300
C14 C15 1.394(5)
C14 H14 0.9300
C15 H15 0.9300
C18 H18A 0.9600
C18 H18B 0.9600
C18 H18C 0.9600
N6 C24 1.484(5)
N6 C26 1.489(5)
N6 C22 1.539(6)
N6 C20 1.540(6)
C20 C21 1.552(7)
C20 H20A 0.9700
C20 H20B 0.9700
C21 H21A 0.9600
C21 H21B 0.9600
C21 H21C 0.9600
C22 C23 1.595(8)
C22 H22A 0.9700
C22 H22B 0.9700
C23 H23A 0.9600
C23 H23B 0.9600
C23 H23C 0.9600
C24 C25 1.499(7)
C24 H24A 0.9700
C24 H24B 0.9700
C25 H25A 0.9600
C25 H25B 0.9600
C25 H25C 0.9600
C26 C27 1.539(7)
C26 H26A 0.9700
C26 H26B 0.9700
C27 H27A 0.9600
C27 H27B 0.9600
C27 H27C 0.9600
N61 C241 1.481(8)
N61 C201 1.494(8)
N61 C261 1.511(8)
N61 C221 1.580(8)
C201 C211 1.694(10)
C201 H20C 0.9700
C201 H20D 0.9700
C211 H21D 0.9602
C211 H21E 0.9600
C211 H21F 0.9598
C221 C231 1.687(10)
C221 H22C 0.9700
C221 H22D 0.9700
C231 H23D 0.9589
C231 H23E 0.9599
C231 H23F 0.9612
C241 C251 1.498(9)
C241 H24C 0.9700
C241 H24D 0.9700
C251 H25D 0.9639
C251 H25E 0.9586
C251 H25F 0.9571
C261 C271 1.547(9)
C261 H26C 0.9700
C261 H26D 0.9700
C271 H27D 0.9601
C271 H27E 0.9599
C271 H27F 0.9600

loop_
_geom_torsion_atom_site_label_1
_geom_torsion_atom_site_label_2
_geom_torsion_atom_site_label_3
_geom_torsion_atom_site_label_4
_geom_torsion
C6 N1 C2 C3 -0.2(4)
C6 N1 C2 C7 179.5(3)
N1 C2 C3 C4 0.8(4)
C7 C2 C3 C4 -178.9(3)
N1 C2 C3 C8 180.0(3)
C7 C2 C3 C8 0.3(5)
C2 C3 C4 C5 -1.3(4)
C8 C3 C4 C5 179.5(3)
C2 C3 C4 C9 178.5(3)
C8 C3 C4 C9 -0.7(4)
C3 C4 C5 C6 1.1(4)
C9 C4 C5 C6 -178.8(3)
C3 C4 C5 C18 -175.4(3)
C9 C4 C5 C18 4.8(5)
C2 N1 C6 C5 0.0(4)
C2 N1 C6 C10 177.9(2)
C4 C5 C6 N1 -0.4(4)
C18 C5 C6 N1 176.0(3)
C4 C5 C6 C10 -178.2(3)
C18 C5 C6 C10 -1.8(5)
N1 C2 C7 C16 -5.6(4)
C3 C2 C7 C16 174.1(3)
N1 C2 C7 C17 173.2(3)
C3 C2 C7 C17 -7.2(5)
N1 C6 C10 C15 -55.0(3)
C5 C6 C10 C15 122.9(3)
N1 C6 C10 C11 125.5(3)
C5 C6 C10 C11 -56.6(4)
C15 C10 C11 C12 1.8(4)
C6 C10 C11 C12 -178.7(3)
C10 C11 C12 C13 -1.2(5)
C11 C12 C13 C14 0.0(5)
C12 C13 C14 C15 0.4(5)
C11 C10 C15 C14 -1.4(4)
C6 C10 C15 C14 179.1(2)
C13 C14 C15 C10 0.3(5)
C24 N6 C20 C21 179.9(4)
C26 N6 C20 C21 -57.9(5)
C22 N6 C20 C21 60.9(5)
C24 N6 C22 C23 58.9(5)
C26 N6 C22 C23 -66.4(5)
C20 N6 C22 C23 174.9(4)
C26 N6 C24 C25 176.6(5)
C22 N6 C24 C25 52.6(6)
C20 N6 C24 C25 -62.7(6)
C24 N6 C26 C27 63.5(5)
C22 N6 C26 C27 -171.7(4)
C20 N6 C26 C27 -55.4(5)
C241 N61 C201 C211 -66.0(7)
C261 N61 C201 C211 59.1(7)
C221 N61 C201 C211 172.9(5)
C241 N61 C221 C231 -59.9(6)
C201 N61 C221 C231 63.2(6)
C261 N61 C221 C231 -177.7(5)
C201 N61 C241 C251 -173.3(6)
C261 N61 C241 C251 60.2(8)
C221 N61 C241 C251 -54.1(8)
C241 N61 C261 C271 178.6(6)
C201 N61 C261 C271 51.7(7)
C221 N61 C261 C271 -63.5(7)
